data_1506440
loop_
_publ_author_name
'Triana, Jorge'
'L\'opez, Mariana'
'P\'erez, Francisco J'
'Gonz\'alez-Platas, Javier'
'Quintana, Jos\'e'
'Est\'evez, Francisco'
'Le\'on, Francisco'
'Bermejo, Jaime'

_publ_section_title
;
 Sesquiterpenoids from Pulicaria canariensis and their cytotoxic
 activities.
;
_journal_issue 4
_journal_name_full 'Journal of natural products'
_journal_page_first 523
_journal_page_last 531
_journal_paper_doi 10.1021/np0496183
_journal_volume 68
_journal_year 2005
_chemical_absolute_configuration unk
_chemical_compound_source 'see text'
_chemical_formula_moiety 'C19 H28 O6'
_chemical_formula_sum 'C19 H28 O6'
_chemical_formula_weight 352.41
_chemical_name_systematic
;
(1E)-1\b,10\a-epoxy-6\a,8\b-diacetoxy-7\bH-germacra-4-ene-14-al
;
_space_group_IT_number 19
_symmetry_cell_setting orthorhombic
_symmetry_Int_Tables_number 19
_symmetry_space_group_name_Hall 'P 2ac 2ab'
_symmetry_space_group_name_H-M 'P 21 21 21'
_atom_sites_solution_hydrogens geom
_atom_sites_solution_primary direct
_atom_sites_solution_secondary difmap
_cell_angle_alpha 90
_cell_angle_beta 90
_cell_angle_gamma 90
_cell_formula_units_Z 4
_cell_length_a 9.0390(10)
_cell_length_b 14.6210(10)
_cell_length_c 14.8660(10)
_cell_measurement_temperature 293
_cell_volume 1964.7(3)
_computing_cell_refinement 'HKL Scalepack (Otwinowski & Minor 1997)'
_computing_data_collection 'Collect (Nonius BV, 1997-2000)'
_computing_data_reduction
;
HKL Denzo and Scalepack (Otwinowski & Minor 1997)
;
_computing_molecular_graphics 'PLATON (Spek, 2003)'
_computing_publication_material 'PLATON (Spek, 2003)'
_computing_structure_refinement 'SHELXL-97 (Sheldrick, 1997)'
_computing_structure_solution 'SIR2002 (Altomare et al., 2002)'
_diffrn_ambient_temperature 293
_diffrn_detector_area_resol_mean 9
_diffrn_measured_fraction_theta_full 0.989
_diffrn_measured_fraction_theta_max 0.989
_diffrn_measurement_device_type 'KappaCCD Bruker-Nonius Diffractometer'
_diffrn_measurement_method CCD
_diffrn_radiation_monochromator graphite
_diffrn_radiation_probe x-ray
_diffrn_radiation_source 'fine focus sealed tube'
_diffrn_radiation_type MoK\a
_diffrn_radiation_wavelength 0.71073
_diffrn_reflns_av_R_equivalents 0.0463
_diffrn_reflns_av_sigmaI/netI 0.0337
_diffrn_reflns_limit_h_max 10
_diffrn_reflns_limit_h_min -12
_diffrn_reflns_limit_k_max 18
_diffrn_reflns_limit_k_min -18
_diffrn_reflns_limit_l_max 20
_diffrn_reflns_limit_l_min -19
_diffrn_reflns_number 20935
_diffrn_reflns_reduction_process ' ?'
_diffrn_reflns_theta_full 28.71
_diffrn_reflns_theta_max 28.71
_diffrn_reflns_theta_min 1.95
_exptl_absorpt_coefficient_mu 0.088
_exptl_absorpt_correction_type none
_exptl_crystal_colour colourless
_exptl_crystal_density_diffrn 1.191
_exptl_crystal_density_method 'Not Measured'
_exptl_crystal_description plate
_exptl_crystal_F_000 760
_exptl_crystal_size_max 0.12
_exptl_crystal_size_mid 0.08
_exptl_crystal_size_min 0.02
_refine_diff_density_max 0.310
_refine_diff_density_min -0.248
_refine_diff_density_rms 0.080
_refine_ls_extinction_coef 0.058(11)
_refine_ls_extinction_expression FC^*^=KFC[1+0.001XFC^2^\L^3^/SIN(2\Q)]^-1/4^
_refine_ls_extinction_method shelxl
_refine_ls_goodness_of_fit_ref 1.121
_refine_ls_hydrogen_treatment constr
_refine_ls_matrix_type full
_refine_ls_number_parameters 229
_refine_ls_number_reflns 2849
_refine_ls_number_restraints 0
_refine_ls_restrained_S_all 1.121
_refine_ls_R_factor_all 0.0882
_refine_ls_R_factor_gt 0.0711
_refine_ls_shift/su_max 0.000
_refine_ls_shift/su_mean 0.000
_refine_ls_structure_factor_coef Fsqd
_refine_ls_weighting_details 'calc w=1/[\s^2^(Fo^2^)+(0.1229P)^2^+0.0528P] where P=(Fo^2^+2Fc^2^)/3'
_refine_ls_weighting_scheme calc
_refine_ls_wR_factor_gt 0.1782
_refine_ls_wR_factor_ref 0.1932
_reflns_number_gt 2336
_reflns_number_total 2849
_reflns_threshold_expression I>2\s(I)
_cod_data_source_file np0496183si20041123_065332.cif
_cod_data_source_block berm_6
_cod_depositor_comments
;
The following automatic conversions were performed:

'_symmetry_cell_setting' value 'Orthorhombic' changed to
'orthorhombic' according to
/home/saulius/struct/CIF-dictionaries/cif_core.dic dictionary named
'cif_core.dic' version 2.4.1 from 2010-06-29.

Automatic conversion script
Id: cif_fix_values 1715 2011-07-08 13:25:40Z adriana 
;
_cod_database_code 1506440

loop_
_symmetry_equiv_pos_site_id
_symmetry_equiv_pos_as_xyz
1 x,y,z
2 1/2-x,-y,1/2+z
3 1/2+x,1/2-y,-z
4 -x,1/2+y,1/2-z

loop_
_atom_site_aniso_label
_atom_site_aniso_U_11
_atom_site_aniso_U_22
_atom_site_aniso_U_33
_atom_site_aniso_U_23
_atom_site_aniso_U_13
_atom_site_aniso_U_12
O1 0.0861(17) 0.0465(11) 0.0797(15) 0.0203(10) 0.0113(14) -0.0061(11)
O2 0.112(2) 0.0877(17) 0.0601(15) -0.0191(14) -0.0045(16) 0.0076(18)
O3 0.0608(12) 0.0408(10) 0.0617(12) -0.0101(8) 0.0022(11) -0.0054(9)
O4 0.120(3) 0.087(2) 0.128(3) -0.021(2) 0.023(2) -0.059(2)
O5 0.0387(10) 0.0693(13) 0.0489(11) -0.0117(10) 0.0042(9) 0.0044(9)
O6 0.0945(18) 0.1008(18) 0.0444(12) -0.0139(12) 0.0004(13) 0.0112(17)
C1 0.0664(19) 0.0486(14) 0.0523(16) 0.0068(13) 0.0052(15) 0.0028(14)
C2 0.0655(19) 0.0616(18) 0.070(2) 0.0159(16) -0.0009(17) 0.0151(16)
C3 0.0467(15) 0.076(2) 0.074(2) 0.0139(17) -0.0088(16) 0.0116(16)
C4 0.0328(13) 0.0617(16) 0.0573(16) 0.0106(14) -0.0008(12) -0.0012(12)
C5 0.0416(13) 0.0501(14) 0.0475(13) -0.0005(12) -0.0059(12) -0.0071(12)
C6 0.0400(12) 0.0399(12) 0.0433(13) 0.0008(10) 0.0006(11) -0.0054(11)
C7 0.0352(12) 0.0405(12) 0.0413(12) -0.0014(10) -0.0002(10) 0.0013(10)
C8 0.0347(11) 0.0456(13) 0.0398(12) -0.0049(11) 0.0025(10) 0.0020(10)
C9 0.0477(15) 0.0500(15) 0.0521(15) -0.0010(12) 0.0097(13) -0.0127(12)
C10 0.0561(15) 0.0401(12) 0.0547(16) 0.0045(12) 0.0091(14) -0.0047(12)
C11 0.0477(15) 0.0613(16) 0.0470(14) 0.0017(13) -0.0042(13) 0.0102(14)
C12 0.075(2) 0.095(3) 0.068(2) 0.034(2) 0.000(2) 0.018(2)
C13 0.069(2) 0.109(3) 0.079(2) 0.003(2) -0.036(2) 0.002(2)
C14 0.069(2) 0.0523(15) 0.0649(19) -0.0096(15) 0.0072(18) -0.0009(16)
C15 0.0562(17) 0.0747(19) 0.0615(18) 0.0124(16) 0.0186(15) 0.0096(17)
C16 0.119(3) 0.0485(17) 0.067(2) -0.0021(15) -0.001(2) -0.022(2)
C17 0.187(6) 0.068(2) 0.100(3) -0.041(2) 0.012(4) -0.016(3)
C18 0.0616(17) 0.0437(13) 0.0459(15) 0.0025(11) 0.0210(14) -0.0021(13)
C19 0.080(2) 0.071(2) 0.076(2) 0.0003(18) 0.033(2) 0.016(2)

loop_
_atom_site_label
_atom_site_type_symbol
_atom_site_thermal_displace_type
_atom_site_fract_x
_atom_site_fract_y
_atom_site_fract_z
_atom_site_occupancy
_atom_site_U_iso_or_equiv
_atom_site_calc_flag
_atom_site_refinement_flags
O1 O Uani 0.2710(3) 0.33387(14) 0.60856(18) 1.000 0.0708(8) . .
O2 O Uani 0.3436(4) 0.2641(2) 0.82631(18) 1.000 0.0866(10) . .
O3 O Uani 0.2580(2) -0.07623(12) 0.63056(15) 1.000 0.0544(7) . .
O4 O Uani 0.0477(5) -0.1566(2) 0.6355(3) 1.000 0.1117(16) . .
O5 O Uani 0.5409(2) 0.05420(15) 0.62065(13) 1.000 0.0523(7) . .
O6 O Uani 0.4660(3) 0.0218(2) 0.48112(16) 1.000 0.0799(9) . .
C1 C Uani 0.1715(4) 0.2581(2) 0.6063(2) 1.000 0.0558(10) . .
C2 C Uani 0.0100(4) 0.2738(2) 0.6306(3) 1.000 0.0657(11) . .
C3 C Uani -0.0773(4) 0.1828(3) 0.6241(3) 1.000 0.0656(11) . .
C4 C Uani -0.0043(3) 0.1103(2) 0.6803(2) 1.000 0.0506(9) . .
C5 C Uani 0.0876(3) 0.05105(18) 0.6423(2) 1.000 0.0464(8) . .
C6 C Uani 0.1959(3) -0.00860(16) 0.69106(18) 1.000 0.0411(7) . .
C7 C Uani 0.3287(3) 0.04750(16) 0.72372(17) 1.000 0.0390(7) . .
C8 C Uani 0.4005(3) 0.09718(17) 0.64175(18) 1.000 0.0400(7) . .
C9 C Uani 0.4324(3) 0.19983(19) 0.6529(2) 1.000 0.0499(9) . .
C10 C Uani 0.2971(4) 0.25747(18) 0.6702(2) 1.000 0.0503(8) . .
C11 C Uani 0.4378(3) -0.0096(2) 0.7823(2) 1.000 0.0520(9) . .
C12 C Uani 0.3590(5) -0.0639(3) 0.8552(3) 1.000 0.0793(14) . .
C13 C Uani 0.5558(5) 0.0507(3) 0.8238(3) 1.000 0.0857(14) . .
C14 C Uani 0.2731(4) 0.2900(2) 0.7637(2) 1.000 0.0621(10) . .
C15 C Uani -0.0272(4) 0.1173(3) 0.7809(2) 1.000 0.0641(10) . .
C16 C Uani 0.1729(6) -0.1470(2) 0.6087(3) 1.000 0.0782(13) . .
C17 C Uani 0.2562(9) -0.2091(3) 0.5446(4) 1.000 0.118(2) . .
C18 C Uani 0.5561(4) 0.01580(18) 0.5394(2) 1.000 0.0504(9) . .
C19 C Uani 0.7010(4) -0.0334(2) 0.5337(3) 1.000 0.0757(12) . .
H1 H Uiso 0.18550 0.21780 0.55430 1.000 0.0670 calc R
H2A H Uiso -0.03280 0.31850 0.59000 1.000 0.0790 calc R
H2B H Uiso 0.00320 0.29780 0.69130 1.000 0.0790 calc R
H3A H Uiso -0.17790 0.19230 0.64490 1.000 0.0790 calc R
H3B H Uiso -0.08130 0.16300 0.56190 1.000 0.0790 calc R
H5 H Uiso 0.08450 0.04610 0.57990 1.000 0.0560 calc R
H6 H Uiso 0.14760 -0.03880 0.74200 1.000 0.0490 calc R
H7 H Uiso 0.28890 0.09550 0.76290 1.000 0.0470 calc R
H8 H Uiso 0.33480 0.08950 0.58980 1.000 0.0480 calc R
H9A H Uiso 0.50080 0.20790 0.70260 1.000 0.0600 calc R
H9B H Uiso 0.48070 0.22190 0.59890 1.000 0.0600 calc R
H11 H Uiso 0.48740 -0.05340 0.74260 1.000 0.0620 calc R
H12A H Uiso 0.28680 -0.10340 0.82820 1.000 0.1190 calc R
H12B H Uiso 0.31050 -0.02250 0.89580 1.000 0.1190 calc R
H12C H Uiso 0.42980 -0.09990 0.88780 1.000 0.1190 calc R
H13A H Uiso 0.60460 0.08490 0.77730 1.000 0.1280 calc R
H13B H Uiso 0.62690 0.01330 0.85460 1.000 0.1280 calc R
H13C H Uiso 0.51080 0.09220 0.86570 1.000 0.1280 calc R
H14 H Uiso 0.19900 0.33290 0.77380 1.000 0.0750 calc R
H15A H Uiso -0.13110 0.12230 0.79360 1.000 0.0960 calc R
H15B H Uiso 0.02310 0.17040 0.80340 1.000 0.0960 calc R
H15C H Uiso 0.01170 0.06360 0.80960 1.000 0.0960 calc R
H17A H Uiso 0.35220 -0.18370 0.53270 1.000 0.1780 calc R
H17B H Uiso 0.20220 -0.21440 0.48920 1.000 0.1780 calc R
H17C H Uiso 0.26710 -0.26850 0.57120 1.000 0.1780 calc R
H19A H Uiso 0.72270 -0.06130 0.59060 1.000 0.1130 calc R
H19B H Uiso 0.77780 0.00930 0.51880 1.000 0.1130 calc R
H19C H Uiso 0.69550 -0.07970 0.48810 1.000 0.1130 calc R

loop_
_atom_type_symbol
_atom_type_description
_atom_type_scat_dispersion_real
_atom_type_scat_dispersion_imag
_atom_type_scat_source
O O 0.0106 0.0060 'International Tables Vol C Tables 4.2.6.8 and 6.1.1.4'
H H 0.0000 0.0000 'International Tables Vol C Tables 4.2.6.8 and 6.1.1.4'
C C 0.0033 0.0016 'International Tables Vol C Tables 4.2.6.8 and 6.1.1.4'

loop_
_geom_angle_atom_site_label_1
_geom_angle_atom_site_label_2
_geom_angle_atom_site_label_3
_geom_angle
_geom_angle_publ_flag
C1 O1 C10 61.6(2) yes
C6 O3 C16 117.3(3) yes
C8 O5 C18 117.8(2) yes
O1 C1 C2 118.8(3) yes
O1 C1 C10 60.4(2) yes
C2 C1 C10 125.8(3) no
C1 C2 C3 110.1(3) no
C2 C3 C4 110.3(3) no
C3 C4 C5 119.9(3) no
C3 C4 C15 116.2(3) no
C5 C4 C15 123.4(3) no
C4 C5 C6 125.7(3) no
O3 C6 C5 110.5(2) yes
O3 C6 C7 105.0(2) yes
C5 C6 C7 110.7(2) no
C6 C7 C8 109.1(2) no
C6 C7 C11 112.7(2) no
C8 C7 C11 115.0(2) no
O5 C8 C7 109.3(2) yes
O5 C8 C9 106.4(2) yes
C7 C8 C9 116.6(2) no
C8 C9 C10 114.3(2) no
O1 C10 C1 57.99(19) yes
O1 C10 C9 116.8(3) yes
O1 C10 C14 108.5(2) yes
C1 C10 C9 121.1(3) no
C1 C10 C14 119.1(3) no
C9 C10 C14 117.2(3) no
C7 C11 C12 112.4(3) no
C7 C11 C13 111.2(3) no
C12 C11 C13 110.1(3) no
O2 C14 C10 123.5(3) yes
O3 C16 O4 123.5(4) yes
O3 C16 C17 109.4(4) yes
O4 C16 C17 127.1(4) yes
O5 C18 O6 123.7(3) yes
O5 C18 C19 110.0(3) yes
O6 C18 C19 126.3(3) yes
O1 C1 H1 114.00 no
C2 C1 H1 114.00 no
C10 C1 H1 114.00 no
C1 C2 H2A 110.00 no
C1 C2 H2B 110.00 no
C3 C2 H2A 110.00 no
C3 C2 H2B 110.00 no
H2A C2 H2B 108.00 no
C2 C3 H3A 110.00 no
C2 C3 H3B 110.00 no
C4 C3 H3A 110.00 no
C4 C3 H3B 110.00 no
H3A C3 H3B 108.00 no
C4 C5 H5 117.00 no
C6 C5 H5 117.00 no
O3 C6 H6 110.00 no
C5 C6 H6 110.00 no
C7 C6 H6 110.00 no
C6 C7 H7 106.00 no
C8 C7 H7 106.00 no
C11 C7 H7 106.00 no
O5 C8 H8 108.00 no
C7 C8 H8 108.00 no
C9 C8 H8 108.00 no
C8 C9 H9A 109.00 no
C8 C9 H9B 109.00 no
C10 C9 H9A 109.00 no
C10 C9 H9B 109.00 no
H9A C9 H9B 108.00 no
C7 C11 H11 108.00 no
C12 C11 H11 108.00 no
C13 C11 H11 108.00 no
C11 C12 H12A 110.00 no
C11 C12 H12B 109.00 no
C11 C12 H12C 110.00 no
H12A C12 H12B 109.00 no
H12A C12 H12C 110.00 no
H12B C12 H12C 109.00 no
C11 C13 H13A 109.00 no
C11 C13 H13B 110.00 no
C11 C13 H13C 109.00 no
H13A C13 H13B 109.00 no
H13A C13 H13C 109.00 no
H13B C13 H13C 110.00 no
O2 C14 H14 118.00 no
C10 C14 H14 118.00 no
C4 C15 H15A 109.00 no
C4 C15 H15B 110.00 no
C4 C15 H15C 109.00 no
H15A C15 H15B 109.00 no
H15A C15 H15C 109.00 no
H15B C15 H15C 109.00 no
C16 C17 H17A 109.00 no
C16 C17 H17B 110.00 no
C16 C17 H17C 110.00 no
H17A C17 H17B 109.00 no
H17A C17 H17C 109.00 no
H17B C17 H17C 109.00 no
C18 C19 H19A 109.00 no
C18 C19 H19B 109.00 no
C18 C19 H19C 110.00 no
H19A C19 H19B 109.00 no
H19A C19 H19C 109.00 no
H19B C19 H19C 109.00 no

loop_
_geom_bond_atom_site_label_1
_geom_bond_atom_site_label_2
_geom_bond_distance
_geom_bond_publ_flag
O1 C1 1.427(4) yes
O1 C10 1.464(4) yes
O2 C14 1.190(4) yes
O3 C6 1.450(3) yes
O3 C16 1.330(4) yes
O4 C16 1.208(7) yes
O5 C8 1.451(3) yes
O5 C18 1.339(4) yes
O6 C18 1.192(4) yes
C1 C2 1.521(5) no
C1 C10 1.480(5) no
C2 C3 1.550(5) no
C3 C4 1.502(5) no
C4 C5 1.327(4) no
C4 C15 1.513(4) no
C5 C6 1.498(4) no
C6 C7 1.533(4) no
C7 C8 1.560(4) no
C7 C11 1.558(4) no
C8 C9 1.537(4) no
C9 C10 1.507(4) no
C10 C14 1.485(4) no
C11 C12 1.521(5) no
C11 C13 1.515(5) no
C16 C17 1.516(7) no
C18 C19 1.497(5) no
C1 H1 0.9800 no
C2 H2A 0.9700 no
C2 H2B 0.9700 no
C3 H3A 0.9700 no
C3 H3B 0.9700 no
C5 H5 0.9300 no
C6 H6 0.9800 no
C7 H7 0.9800 no
C8 H8 0.9800 no
C9 H9A 0.9700 no
C9 H9B 0.9700 no
C11 H11 0.9800 no
C12 H12A 0.9600 no
C12 H12B 0.9600 no
C12 H12C 0.9600 no
C13 H13A 0.9600 no
C13 H13B 0.9600 no
C13 H13C 0.9600 no
C14 H14 0.9300 no
C15 H15A 0.9600 no
C15 H15B 0.9600 no
C15 H15C 0.9600 no
C17 H17A 0.9600 no
C17 H17B 0.9600 no
C17 H17C 0.9600 no
C19 H19A 0.9600 no
C19 H19B 0.9600 no
C19 H19C 0.9600 no

loop_
_geom_contact_atom_site_label_1
_geom_contact_atom_site_label_2
_geom_contact_distance
_geom_contact_site_symmetry_2
_geom_contact_publ_flag
O3 O5 3.193(3) . no
O3 C18 3.303(4) . no
O4 C14 3.356(6) 4_546 no
O4 C5 3.059(4) . no
O5 O3 3.193(3) . no
O5 C13 3.024(5) . no
O1 H12C 2.8700 4_656 no
O1 H3B 2.8600 3_556 no
O1 H13B 2.8300 4_656 no
O2 H17B 2.5600 2_555 no
O2 H7 2.6900 . no
O2 H9A 2.4700 . no
O2 H19A 2.9000 4_656 no
O3 H8 2.5900 . no
O3 H11 2.6800 . no
O4 H6 2.5100 . no
O4 H15B 2.7600 4_546 no
O4 H2B 2.7000 4_546 no
O4 H14 2.6100 4_546 no
O5 H11 2.4500 . no
O5 H13A 2.4400 . no
O6 H8 2.2400 . no
O6 H12B 2.8000 2_554 no
O6 H15C 2.8500 2_554 no
O6 H2A 2.5600 3_556 no
C1 C5 3.166(4) . no
C4 C10 3.475(4) . no
C5 C10 3.587(4) . no
C5 C1 3.166(4) . no
C5 O4 3.059(4) . no
C7 C15 3.480(5) . no
C9 C13 3.529(5) . no
C10 C5 3.587(4) . no
C10 C4 3.475(4) . no
C13 C9 3.529(5) . no
C13 O5 3.024(5) . no
C14 O4 3.356(6) 4_556 no
C15 C7 3.480(5) . no
C18 O3 3.303(4) . no
C1 H8 2.8800 . no
C2 H14 2.8600 . no
C2 H15B 2.9800 . no
C4 H7 2.9300 . no
C4 H1 2.9900 . no
C5 H8 2.4300 . no
C5 H1 2.9000 . no
C6 H12A 2.6000 . no
C6 H15C 2.6400 . no
C8 H1 2.9300 . no
C8 H13A 2.7400 . no
C8 H5 3.0900 . no
C9 H13A 2.9400 . no
C10 H7 2.7400 . no
C12 H6 2.5700 . no
C13 H15A 3.0500 1_655 no
C13 H9A 2.9600 . no
C14 H2B 2.6700 . no
C14 H7 2.8500 . no
C14 H15B 2.9200 . no
C14 H19A 3.0700 4_656 no
C15 H2B 2.9700 . no
C15 H7 2.8900 . no
C15 H6 2.8400 . no
C16 H5 2.9700 . no
C19 H13B 3.1000 2_654 no
H1 C4 2.9900 . no
H1 C5 2.9000 . no
H1 C8 2.9300 . no
H1 H3B 2.5400 . no
H1 H8 2.3700 . no
H2A O6 2.5600 3_456 no
H2B C14 2.6700 . no
H2B C15 2.9700 . no
H2B H14 2.2100 . no
H2B H15B 2.5100 . no
H2B O4 2.7000 4_556 no
H3A H15A 2.4700 . no
H3B H1 2.5400 . no
H3B H5 2.2900 . no
H3B O1 2.8600 3_456 no
H5 C8 3.0900 . no
H5 C16 2.9700 . no
H5 H3B 2.2900 . no
H5 H8 2.3500 . no
H6 O4 2.5100 . no
H6 C12 2.5700 . no
H6 C15 2.8400 . no
H6 H12A 2.0300 . no
H6 H15C 2.1800 . no
H7 O2 2.6900 . no
H7 C4 2.9300 . no
H7 C10 2.7400 . no
H7 C14 2.8500 . no
H7 C15 2.8900 . no
H7 H13C 2.5200 . no
H8 O3 2.5900 . no
H8 O6 2.2400 . no
H8 C1 2.8800 . no
H8 C5 2.4300 . no
H8 H1 2.3700 . no
H8 H5 2.3500 . no
H9A O2 2.4700 . no
H9A C13 2.9600 . no
H9A H13A 2.3100 . no
H11 O3 2.6800 . no
H11 O5 2.4500 . no
H12A C6 2.6000 . no
H12A H6 2.0300 . no
H12B H13C 2.5100 . no
H12B O6 2.8000 2_555 no
H12C H13B 2.4800 . no
H12C O1 2.8700 4_646 no
H13A O5 2.4400 . no
H13A C8 2.7400 . no
H13A C9 2.9400 . no
H13A H9A 2.3100 . no
H13A H15A 2.4600 1_655 no
H13B H12C 2.4800 . no
H13B C19 3.1000 2_655 no
H13B O1 2.8300 4_646 no
H13C H7 2.5200 . no
H13C H12B 2.5100 . no
H14 C2 2.8600 . no
H14 H2B 2.2100 . no
H14 O4 2.6100 4_556 no
H15A C13 3.0500 1_455 no
H15A H3A 2.4700 . no
H15A H13A 2.4600 1_455 no
H15B C2 2.9800 . no
H15B C14 2.9200 . no
H15B H2B 2.5100 . no
H15B O4 2.7600 4_556 no
H15C C6 2.6400 . no
H15C H6 2.1800 . no
H15C O6 2.8500 2_555 no
H17B O2 2.5600 2_554 no
H17C H19C 2.4700 3_446 no
H19A O2 2.9000 4_646 no
H19A C14 3.0700 4_646 no
H19C H17C 2.4700 3_546 no

loop_
_geom_hbond_atom_site_label_D
_geom_hbond_atom_site_label_H
_geom_hbond_atom_site_label_A
_geom_hbond_distance_DH
_geom_hbond_distance_HA
_geom_hbond_distance_DA
_geom_hbond_angle_DHA
_geom_hbond_site_symmetry_A
_geom_hbond_publ_flag
C2 H2A O6 0.9700 2.5600 3.442(4) 151.00 3_456 yes
C8 H8 O6 0.9800 2.2400 2.696(4) 107.00 . yes
C9 H9A O2 0.9700 2.4700 2.859(4) 104.00 . yes
C13 H13A O5 0.9600 2.4400 3.024(5) 119.00 . yes
C17 H17B O2 0.9600 2.5600 3.463(7) 156.00 2_554 yes

loop_
_geom_torsion_atom_site_label_1
_geom_torsion_atom_site_label_2
_geom_torsion_atom_site_label_3
_geom_torsion_atom_site_label_4
_geom_torsion
_geom_torsion_publ_flag
C10 O1 C1 C2 117.1(3) no
C1 O1 C10 C9 111.5(3) no
C1 O1 C10 C14 -113.3(3) no
C16 O3 C6 C5 -75.8(3) no
C16 O3 C6 C7 164.8(3) no
C6 O3 C16 O4 1.1(6) no
C6 O3 C16 C17 179.4(3) no
C18 O5 C8 C7 118.5(2) no
C18 O5 C8 C9 -114.8(3) no
C8 O5 C18 O6 6.7(4) no
C8 O5 C18 C19 -173.9(2) no
O1 C1 C2 C3 -179.8(3) no
C10 C1 C2 C3 -107.1(4) no
O1 C1 C10 C9 -104.1(3) no
C2 C1 C10 C14 -11.3(4) no
C2 C1 C10 C9 150.0(3) no
O1 C1 C10 C14 94.7(3) no
C2 C1 C10 O1 -105.9(3) no
C1 C2 C3 C4 54.2(4) no
C2 C3 C4 C5 -96.7(4) no
C2 C3 C4 C15 76.0(4) no
C3 C4 C5 C6 163.7(3) no
C15 C4 C5 C6 -8.4(5) no
C4 C5 C6 O3 169.4(3) no
C4 C5 C6 C7 -74.7(3) no
O3 C6 C7 C11 -65.9(3) no
O3 C6 C7 C8 63.1(2) no
C5 C6 C7 C8 -56.1(3) no
C5 C6 C7 C11 174.9(2) no
C6 C7 C8 O5 -108.1(2) no
C6 C7 C11 C12 -48.3(3) no
C6 C7 C11 C13 -172.2(3) no
C8 C7 C11 C12 -174.2(3) no
C8 C7 C11 C13 61.9(3) no
C11 C7 C8 C9 -101.0(3) no
C6 C7 C8 C9 131.2(2) no
C11 C7 C8 O5 19.7(3) no
O5 C8 C9 C10 176.8(2) no
C7 C8 C9 C10 -61.0(3) no
C8 C9 C10 C14 104.1(3) no
C8 C9 C10 O1 -124.6(3) no
C8 C9 C10 C1 -57.5(4) no
O1 C10 C14 O2 -144.5(3) no
C1 C10 C14 O2 152.5(3) no
C9 C10 C14 O2 -9.5(5) no

loop_
_cod_related_entry_id
_cod_related_entry_database
_cod_related_entry_code
1 ChemSpider 30651723
